data_7116991
loop_
_publ_author_name
'Lijun Shi'
'Xiang Zhong'
'Houde She'
'Ziqiang Lei'
'Fuwei Li'

_publ_section_title
;
 Manganese catalyzed C-H functionalization of indoles with alkynes to
 synthesize bis/trisubstituted indolylalkenes and carbazoles: the acid is
 the key to control selectivity
;
_journal_name_full Chem.Commun.
_journal_page_first 7136
_journal_paper_doi 10.1039/C5cc00249D
_journal_volume 51
_journal_year 2015
_chemical_formula_sum 'C17 H10 Mn N3 O4'
_chemical_formula_weight 375.22
_chemical_name_systematic
; 
 ? 
;
_space_group_IT_number 14
_symmetry_cell_setting monoclinic
_symmetry_space_group_name_Hall '-P 2ybc'
_symmetry_space_group_name_H-M 'P 1 21/c 1'
_atom_sites_solution_hydrogens geom
_atom_sites_solution_primary direct
_atom_sites_solution_secondary difmap
_audit_creation_method SHELXL-97
_audit_update_record
;
2015-01-07 deposited with the CCDC.
2015-03-16 downloaded from the CCDC.
;
_cell_angle_alpha 90.00
_cell_angle_beta 107.250(3)
_cell_angle_gamma 90.00
_cell_formula_units_Z 4
_cell_length_a 11.7689(18)
_cell_length_b 10.7605(16)
_cell_length_c 13.511(2)
_cell_measurement_temperature 296(2)
_cell_volume 1634.1(4)
_computing_cell_refinement 'Bruker SMART'
_computing_data_collection 'Bruker SMART APEX II'
_computing_data_reduction 'Bruker SMART'
_computing_structure_refinement 'SHELXL-97 (Sheldrick, 2008)'
_computing_structure_solution 'SHELXS-97 (Sheldrick, 2008)'
_diffrn_ambient_temperature 296(2)
_diffrn_measured_fraction_theta_full 1.000
_diffrn_measured_fraction_theta_max 1.000
_diffrn_measurement_device_type 'Bruker APEX II area detector'
_diffrn_measurement_method '\w scans'
_diffrn_radiation_monochromator graphite
_diffrn_radiation_source 'fine-focus sealed tube'
_diffrn_radiation_type MoK\a
_diffrn_radiation_wavelength 0.71073
_diffrn_reflns_av_R_equivalents 0.0404
_diffrn_reflns_av_sigmaI/netI 0.0447
_diffrn_reflns_limit_h_max 13
_diffrn_reflns_limit_h_min -13
_diffrn_reflns_limit_k_max 12
_diffrn_reflns_limit_k_min -12
_diffrn_reflns_limit_l_max 16
_diffrn_reflns_limit_l_min -10
_diffrn_reflns_number 8088
_diffrn_reflns_theta_full 25.00
_diffrn_reflns_theta_max 25.00
_diffrn_reflns_theta_min 1.81
_exptl_absorpt_coefficient_mu 0.835
_exptl_absorpt_correction_T_max 0.8508
_exptl_absorpt_correction_T_min 0.7999
_exptl_absorpt_correction_type multi-scan
_exptl_absorpt_process_details SADABS
_exptl_crystal_colour colorless
_exptl_crystal_density_diffrn 1.525
_exptl_crystal_density_method 'not measured'
_exptl_crystal_description block
_exptl_crystal_F_000 760
_exptl_crystal_size_max 0.28
_exptl_crystal_size_mid 0.28
_exptl_crystal_size_min 0.20
_refine_diff_density_max 0.430
_refine_diff_density_min -0.394
_refine_diff_density_rms 0.050
_refine_ls_extinction_method none
_refine_ls_goodness_of_fit_ref 1.020
_refine_ls_hydrogen_treatment mixed
_refine_ls_matrix_type full
_refine_ls_number_parameters 227
_refine_ls_number_reflns 2870
_refine_ls_number_restraints 0
_refine_ls_restrained_S_all 1.020
_refine_ls_R_factor_all 0.0478
_refine_ls_R_factor_gt 0.0379
_refine_ls_shift/su_max 0.000
_refine_ls_shift/su_mean 0.000
_refine_ls_structure_factor_coef Fsqd
_refine_ls_weighting_details 'calc w=1/[\s^2^(Fo^2^)+(0.0800P)^2^+0.0000P] where P=(Fo^2^+2Fc^2^)/3'
_refine_ls_weighting_scheme calc
_refine_ls_wR_factor_gt 0.1122
_refine_ls_wR_factor_ref 0.1218
_reflns_number_gt 2336
_reflns_number_total 2870
_reflns_threshold_expression >2sigma(I)
_cod_data_source_file c5cc00249d2.cif
_cod_data_source_block 1a
_cod_original_cell_volume 1634.0(4)
_cod_original_sg_symbol_H-M P2(1)/c
_cod_database_code 7116991

loop_
_symmetry_equiv_pos_as_xyz
'x, y, z'
'-x, y+1/2, -z+1/2'
'-x, -y, -z'
'x, -y-1/2, z-1/2'

loop_
_atom_site_label
_atom_site_type_symbol
_atom_site_fract_x
_atom_site_fract_y
_atom_site_fract_z
_atom_site_U_iso_or_equiv
_atom_site_adp_type
_atom_site_occupancy
_atom_site_symmetry_multiplicity
_atom_site_calc_flag
_atom_site_refinement_flags
_atom_site_disorder_assembly
_atom_site_disorder_group
Mn1 Mn 0.14660(3) 0.05813(3) 0.81723(3) 0.04950(18) Uani 1 1 d . . .
O1 O 0.1920(2) -0.2012(2) 0.8977(2) 0.0955(8) Uani 1 1 d . . .
O2 O -0.0398(2) -0.0502(3) 0.6420(2) 0.1044(9) Uani 1 1 d . . .
O3 O -0.0346(2) 0.1209(3) 0.9234(2) 0.1073(9) Uani 1 1 d . . .
O4 O 0.1172(2) 0.2898(2) 0.69103(18) 0.0798(6) Uani 1 1 d . . .
C1 C 0.4898(2) 0.05007(19) 0.78860(18) 0.0446(5) Uani 1 1 d . . .
C2 C 0.6085(2) 0.0834(3) 0.8220(2) 0.0582(7) Uani 1 1 d . . .
H2 H 0.6397 0.1279 0.8831 0.070 Uiso 1 1 calc R . .
C3 C 0.6791(3) 0.0484(3) 0.7615(3) 0.0779(9) Uani 1 1 d . . .
H3 H 0.7593 0.0699 0.7821 0.094 Uiso 1 1 calc R . .
C4 C 0.6328(3) -0.0185(3) 0.6704(3) 0.0824(10) Uani 1 1 d . . .
H4 H 0.6827 -0.0424 0.6317 0.099 Uiso 1 1 calc R . .
C5 C 0.5143(3) -0.0497(2) 0.6366(2) 0.0675(8) Uani 1 1 d . . .
H5 H 0.4836 -0.0935 0.5751 0.081 Uiso 1 1 calc R . .
C6 C 0.4411(2) -0.0150(2) 0.69571(19) 0.0482(6) Uani 1 1 d . . .
C7 C 0.3146(2) -0.0296(2) 0.68106(19) 0.0491(6) Uani 1 1 d . . .
C8 C 0.2868(2) 0.0239(2) 0.76140(17) 0.0427(5) Uani 1 1 d . . .
C9 C 0.2312(3) -0.0913(3) 0.5878(2) 0.0754(9) Uani 1 1 d . . .
H9A H 0.1933 -0.1606 0.6096 0.113 Uiso 1 1 calc R . .
H9B H 0.2752 -0.1199 0.5426 0.113 Uiso 1 1 calc R . .
H9C H 0.1720 -0.0327 0.5515 0.113 Uiso 1 1 calc R . .
C10 C 0.3949(2) 0.12349(19) 0.92139(16) 0.0419(5) Uani 1 1 d . . .
C11 C 0.4858(3) 0.2094(2) 1.0772(2) 0.0603(7) Uani 1 1 d . . .
H11 H 0.5545 0.2364 1.1268 0.072 Uiso 1 1 calc R . .
C12 C 0.3799(3) 0.2220(2) 1.0981(2) 0.0653(8) Uani 1 1 d . . .
H12 H 0.3755 0.2572 1.1598 0.078 Uiso 1 1 calc R . .
C13 C 0.2809(3) 0.1807(2) 1.0246(2) 0.0616(7) Uani 1 1 d . . .
H13 H 0.2075 0.1877 1.0369 0.074 Uiso 1 1 calc R . .
C14 C 0.1300(2) 0.2048(3) 0.7428(2) 0.0560(6) Uani 1 1 d . . .
C15 C 0.0355(3) 0.0965(3) 0.8831(3) 0.0714(8) Uani 1 1 d . . .
C16 C 0.0334(3) -0.0085(3) 0.7097(2) 0.0700(8) Uani 1 1 d . . .
C17 C 0.1757(2) -0.1011(3) 0.8724(2) 0.0607(7) Uani 1 1 d . . .
N1 N 0.28555(17) 0.13032(17) 0.93485(15) 0.0469(5) Uani 1 1 d . . .
N2 N 0.49646(18) 0.16033(17) 0.98936(16) 0.0505(5) Uani 1 1 d . . .
N3 N 0.39544(16) 0.07274(15) 0.82926(14) 0.0407(4) Uani 1 1 d . . .

loop_
_atom_site_aniso_label
_atom_site_aniso_U_11
_atom_site_aniso_U_22
_atom_site_aniso_U_33
_atom_site_aniso_U_23
_atom_site_aniso_U_13
_atom_site_aniso_U_12
Mn1 0.0450(3) 0.0588(3) 0.0385(3) 0.01018(15) 0.00287(19) 0.00012(15)
O1 0.1046(17) 0.0723(14) 0.0966(19) 0.0369(13) 0.0098(15) -0.0043(12)
O2 0.0789(16) 0.135(2) 0.0689(17) 0.0097(14) -0.0241(14) -0.0349(14)
O3 0.0760(15) 0.161(2) 0.097(2) 0.0125(18) 0.0435(15) 0.0202(16)
O4 0.0855(14) 0.0743(13) 0.0807(16) 0.0295(12) 0.0263(12) 0.0154(11)
C1 0.0515(13) 0.0405(11) 0.0365(13) 0.0058(9) 0.0047(11) 0.0073(9)
C2 0.0502(14) 0.0655(16) 0.0533(17) 0.0078(13) 0.0066(13) 0.0027(12)
C3 0.0569(17) 0.093(2) 0.084(2) 0.0170(18) 0.0197(17) 0.0121(15)
C4 0.086(2) 0.092(2) 0.081(2) 0.0140(19) 0.042(2) 0.0327(19)
C5 0.086(2) 0.0654(17) 0.0527(18) -0.0004(13) 0.0235(16) 0.0189(15)
C6 0.0620(15) 0.0415(12) 0.0378(13) 0.0031(10) 0.0096(12) 0.0089(11)
C7 0.0632(15) 0.0424(12) 0.0342(13) -0.0013(10) 0.0031(11) 0.0006(11)
C8 0.0472(12) 0.0419(11) 0.0303(12) 0.0032(9) -0.0020(10) -0.0013(10)
C9 0.088(2) 0.0791(18) 0.0467(17) -0.0224(14) 0.0010(16) -0.0085(16)
C10 0.0524(13) 0.0353(11) 0.0306(12) 0.0036(9) 0.0008(10) 0.0003(9)
C11 0.0844(19) 0.0456(14) 0.0354(14) -0.0015(11) -0.0061(14) -0.0122(13)
C12 0.098(2) 0.0527(15) 0.0432(16) -0.0120(12) 0.0176(16) -0.0038(14)
C13 0.0789(18) 0.0633(15) 0.0440(15) -0.0049(12) 0.0204(15) 0.0081(14)
C14 0.0492(14) 0.0689(16) 0.0481(15) 0.0097(13) 0.0118(12) 0.0109(12)
C15 0.0583(17) 0.094(2) 0.0580(19) 0.0175(16) 0.0108(15) 0.0064(15)
C16 0.0587(17) 0.084(2) 0.0546(18) 0.0224(15) -0.0032(15) -0.0101(15)
C17 0.0562(15) 0.0725(18) 0.0453(16) 0.0134(14) 0.0026(12) -0.0075(13)
N1 0.0545(11) 0.0494(11) 0.0330(10) 0.0009(8) 0.0073(9) 0.0037(9)
N2 0.0597(12) 0.0450(11) 0.0349(11) -0.0022(8) -0.0041(10) -0.0055(9)
N3 0.0425(10) 0.0426(10) 0.0300(10) -0.0022(7) -0.0001(8) -0.0005(7)

loop_
_atom_type_symbol
_atom_type_description
_atom_type_scat_dispersion_real
_atom_type_scat_dispersion_imag
_atom_type_scat_source
C C 0.0033 0.0016 'International Tables Vol C Tables 4.2.6.8 and 6.1.1.4'
H H 0.0000 0.0000 'International Tables Vol C Tables 4.2.6.8 and 6.1.1.4'
N N 0.0061 0.0033 'International Tables Vol C Tables 4.2.6.8 and 6.1.1.4'
O O 0.0106 0.0060 'International Tables Vol C Tables 4.2.6.8 and 6.1.1.4'
Mn Mn 0.3368 0.7283 'International Tables Vol C Tables 4.2.6.8 and 6.1.1.4'

loop_
_geom_angle_atom_site_label_1
_geom_angle_atom_site_label_2
_geom_angle_atom_site_label_3
_geom_angle
_geom_angle_site_symmetry_1
_geom_angle_site_symmetry_3
C16 Mn1 C15 90.99(15) . .
C16 Mn1 C14 88.14(13) . .
C15 Mn1 C14 95.52(13) . .
C16 Mn1 C17 87.76(13) . .
C15 Mn1 C17 94.93(14) . .
C14 Mn1 C17 168.84(13) . .
C16 Mn1 C8 96.64(13) . .
C15 Mn1 C8 172.34(12) . .
C14 Mn1 C8 85.41(10) . .
C17 Mn1 C8 84.76(11) . .
C16 Mn1 N1 175.68(13) . .
C15 Mn1 N1 93.32(12) . .
C14 Mn1 N1 91.67(10) . .
C17 Mn1 N1 91.63(10) . .
C8 Mn1 N1 79.04(8) . .
C2 C1 N3 132.1(2) . .
C2 C1 C6 121.8(3) . .
N3 C1 C6 106.1(2) . .
C3 C2 C1 117.6(3) . .
C3 C2 H2 121.2 . .
C1 C2 H2 121.2 . .
C2 C3 C4 121.3(3) . .
C2 C3 H3 119.4 . .
C4 C3 H3 119.4 . .
C5 C4 C3 120.9(3) . .
C5 C4 H4 119.6 . .
C3 C4 H4 119.6 . .
C4 C5 C6 119.0(3) . .
C4 C5 H5 120.5 . .
C6 C5 H5 120.5 . .
C5 C6 C1 119.4(3) . .
C5 C6 C7 132.7(3) . .
C1 C6 C7 107.9(2) . .
C8 C7 C6 109.1(2) . .
C8 C7 C9 127.4(3) . .
C6 C7 C9 123.4(3) . .
C7 C8 N3 106.7(2) . .
C7 C8 Mn1 142.08(19) . .
N3 C8 Mn1 111.27(16) . .
C7 C9 H9A 109.5 . .
C7 C9 H9B 109.5 . .
H9A C9 H9B 109.5 . .
C7 C9 H9C 109.5 . .
H9A C9 H9C 109.5 . .
H9B C9 H9C 109.5 . .
N2 C10 N1 125.8(2) . .
N2 C10 N3 120.2(2) . .
N1 C10 N3 114.01(19) . .
N2 C11 C12 123.6(2) . .
N2 C11 H11 118.2 . .
C12 C11 H11 118.2 . .
C13 C12 C11 116.9(3) . .
C13 C12 H12 121.5 . .
C11 C12 H12 121.5 . .
N1 C13 C12 122.4(3) . .
N1 C13 H13 118.8 . .
C12 C13 H13 118.8 . .
O4 C14 Mn1 175.2(3) . .
O3 C15 Mn1 179.4(3) . .
O2 C16 Mn1 179.0(3) . .
O1 C17 Mn1 174.2(3) . .
C13 N1 C10 115.9(2) . .
C13 N1 Mn1 127.70(18) . .
C10 N1 Mn1 116.34(15) . .
C10 N2 C11 115.3(2) . .
C10 N3 C1 130.44(19) . .
C10 N3 C8 119.12(19) . .
C1 N3 C8 110.27(19) . .

loop_
_geom_bond_atom_site_label_1
_geom_bond_atom_site_label_2
_geom_bond_distance
_geom_bond_site_symmetry_2
Mn1 C16 1.803(3) .
Mn1 C15 1.834(4) .
Mn1 C14 1.850(3) .
Mn1 C17 1.859(3) .
Mn1 C8 2.041(3) .
Mn1 N1 2.0644(19) .
O1 C17 1.129(3) .
O2 C16 1.146(3) .
O3 C15 1.145(4) .
O4 C14 1.134(3) .
C1 C2 1.382(4) .
C1 N3 1.399(3) .
C1 C6 1.403(3) .
C2 C3 1.380(5) .
C2 H2 0.9300 .
C3 C4 1.390(5) .
C3 H3 0.9300 .
C4 C5 1.375(5) .
C4 H4 0.9300 .
C5 C6 1.389(4) .
C5 H5 0.9300 .
C6 C7 1.451(4) .
C7 C8 1.352(3) .
C7 C9 1.503(4) .
C8 N3 1.434(3) .
C9 H9A 0.9600 .
C9 H9B 0.9600 .
C9 H9C 0.9600 .
C10 N2 1.333(3) .
C10 N1 1.354(3) .
C10 N3 1.361(3) .
C11 N2 1.339(3) .
C11 C12 1.364(4) .
C11 H11 0.9300 .
C12 C13 1.362(4) .
C12 H12 0.9300 .
C13 N1 1.344(3) .
C13 H13 0.9300 .
